data_7208331
loop_
_publ_author_name
'Vander Hoogerstraete, Tom'
'Brooks, Neil R.'
'Norberg, Bernadette'
'Wouters, Johan'
'Van Hecke, Kristof'
'Van Meervelt, Luc'
'Binnemans, Koen'

_publ_section_title
;
 Crystal structures of low-melting ionic transition-metal complexes with
 N-alkylimidazole ligands
;
_journal_issue 15
_journal_name_full CrystEngComm
_journal_page_first 4902
_journal_paper_doi 10.1039/c2ce25470k
_journal_volume 14
_journal_year 2012
_chemical_formula_moiety 'C24 H36 Cu N12, 2(C2 F6 N O4 S2)'
_chemical_formula_sum 'C28 H36 Cu F12 N14 O8 S4'
_chemical_formula_weight 1116.54
_chemical_melting_point 325
_chemical_name_common
;
hexakis(N-methylimidazole)copper(II) bistriflimide
;
_chemical_name_systematic
;
hexakis(N-methylimidazole)copper(II) bis(trifluoromethyl)sulfonylimide
;
_space_group_IT_number 2
_space_group_name_Hall '-P 1'
_symmetry_cell_setting triclinic
_symmetry_space_group_name_Hall '-P 1'
_symmetry_space_group_name_H-M 'P -1'
_atom_sites_solution_hydrogens geom
_atom_sites_solution_primary direct
_atom_sites_solution_secondary difmap
_audit_creation_method SHELXL-97
_cell_angle_alpha 91.145(1)
_cell_angle_beta 93.419(1)
_cell_angle_gamma 92.945(2)
_cell_formula_units_Z 2
_cell_length_a 8.2933(3)
_cell_length_b 11.1971(3)
_cell_length_c 24.1682(7)
_cell_measurement_reflns_used 6756
_cell_measurement_temperature 100(2)
_cell_measurement_theta_max 71.241
_cell_measurement_theta_min 4.321
_cell_volume 2236.73(12)
_computing_cell_refinement 'Bruker SAINT'
_computing_data_collection 'Bruker SAINT'
_computing_data_reduction 'Bruker SMART'
_computing_publication_material
;
A.L.Spek (2010) PLATON, A Multipurpose Crystallographic Tool,
Utrecht University, Utrecht, The Netherlands.
;
_computing_structure_refinement 'SHELXL-97 (Sheldrick, 2008)'
_computing_structure_solution 'SHELXS-97 (Sheldrick, 2008)'
_diffrn_ambient_temperature 100(2)
_diffrn_measured_fraction_theta_full 0.998
_diffrn_measured_fraction_theta_max 0.998
_diffrn_measurement_device_type 'SMART 6000'
_diffrn_measurement_method '\w scans'
_diffrn_radiation_monochromator 'crossed G\"obel mirrors'
_diffrn_radiation_source 'fine-focus sealed tube'
_diffrn_radiation_type CuK\a
_diffrn_radiation_wavelength 1.54178
_diffrn_reflns_av_R_equivalents 0.0514
_diffrn_reflns_av_sigmaI/netI 0.0422
_diffrn_reflns_limit_h_max 9
_diffrn_reflns_limit_h_min -9
_diffrn_reflns_limit_k_max 13
_diffrn_reflns_limit_k_min -13
_diffrn_reflns_limit_l_max 28
_diffrn_reflns_limit_l_min -28
_diffrn_reflns_number 38817
_diffrn_reflns_theta_full 66.50
_diffrn_reflns_theta_max 66.59
_diffrn_reflns_theta_min 1.83
_exptl_absorpt_coefficient_mu 3.462
_exptl_absorpt_correction_T_max 0.846
_exptl_absorpt_correction_T_min 0.338
_exptl_absorpt_correction_type multi-scan
_exptl_absorpt_process_details SADABS
_exptl_crystal_colour blue
_exptl_crystal_density_diffrn 1.658
_exptl_crystal_density_meas ?
_exptl_crystal_density_method 'not measured'
_exptl_crystal_description needle
_exptl_crystal_F_000 1134
_exptl_crystal_size_max 0.40
_exptl_crystal_size_mid 0.10
_exptl_crystal_size_min 0.05
_refine_diff_density_max 0.441
_refine_diff_density_min -0.381
_refine_diff_density_rms 0.072
_refine_ls_extinction_method none
_refine_ls_goodness_of_fit_ref 1.059
_refine_ls_hydrogen_treatment constr
_refine_ls_matrix_type full
_refine_ls_number_parameters 613
_refine_ls_number_reflns 7871
_refine_ls_number_restraints 0
_refine_ls_restrained_S_all 1.059
_refine_ls_R_factor_all 0.0403
_refine_ls_R_factor_gt 0.0368
_refine_ls_shift/su_max 0.001
_refine_ls_shift/su_mean 0.000
_refine_ls_structure_factor_coef Fsqd
_refine_ls_weighting_details 'calc w=1/[\s^2^(Fo^2^)+(0.0504P)^2^+1.3571P] where P=(Fo^2^+2Fc^2^)/3'
_refine_ls_weighting_scheme calc
_refine_ls_wR_factor_gt 0.0946
_refine_ls_wR_factor_ref 0.0972
_reflns_number_gt 7131
_reflns_number_total 7871
_reflns_threshold_expression >2sigma(I)
_cod_data_source_file c2ce25470k.txt
_cod_data_source_block wg299n
_cod_depositor_comments
;
The following automatic conversions were performed:

'_exptl_crystal_density_meas' value 'not measured' was changed to '?'
- the value is perceived as not measured.

Automatic conversion script
Id: cif_fix_values 3008 2015-01-20 13:52:24Z robertas 
;
_cod_database_code 7208331

loop_
_symmetry_equiv_pos_as_xyz
'x, y, z'
'-x, -y, -z'

loop_
_atom_site_label
_atom_site_type_symbol
_atom_site_fract_x
_atom_site_fract_y
_atom_site_fract_z
_atom_site_U_iso_or_equiv
_atom_site_adp_type
_atom_site_occupancy
_atom_site_symmetry_multiplicity
_atom_site_calc_flag
_atom_site_refinement_flags
Cu1 Cu 1.0000 1.0000 1.0000 0.01499(11) Uani 1 2 d S
Cu2 Cu 0.5000 0.5000 0.5000 0.01506(11) Uani 1 2 d S
C1 C 0.3536(3) 0.2098(2) 0.24482(10) 0.0326(5) Uani 1 1 d .
F2 F 0.4613(2) 0.23207(17) 0.20725(7) 0.0555(5) Uani 1 1 d .
F3 F 0.2134(2) 0.25009(15) 0.22665(8) 0.0534(5) Uani 1 1 d .
F4 F 0.4020(2) 0.26860(13) 0.29144(6) 0.0421(4) Uani 1 1 d .
S5 S 0.33584(6) 0.04782(5) 0.25495(2) 0.02318(13) Uani 1 1 d .
O6 O 0.4970(2) 0.01591(17) 0.26914(7) 0.0325(4) Uani 1 1 d .
O7 O 0.2569(2) 0.00207(17) 0.20399(7) 0.0360(4) Uani 1 1 d .
N8 N 0.2128(2) 0.03476(18) 0.30217(7) 0.0241(4) Uani 1 1 d .
S9 S 0.26515(6) 0.02755(5) 0.36568(2) 0.02138(12) Uani 1 1 d .
O10 O 0.4176(2) 0.08440(15) 0.38389(7) 0.0319(4) Uani 1 1 d .
O11 O 0.1273(2) 0.04857(17) 0.39655(7) 0.0367(4) Uani 1 1 d .
C12 C 0.2931(3) -0.1324(2) 0.37569(10) 0.0272(5) Uani 1 1 d .
F13 F 0.4142(2) -0.16990(13) 0.34861(8) 0.0455(4) Uani 1 1 d .
F14 F 0.3251(2) -0.14973(15) 0.42935(7) 0.0490(4) Uani 1 1 d .
F15 F 0.1610(2) -0.19819(14) 0.35947(8) 0.0455(4) Uani 1 1 d .
C16 C 0.7446(3) 0.7085(2) 0.25358(10) 0.0332(5) Uani 1 1 d .
F17 F 0.7036(2) 0.76378(14) 0.20734(7) 0.0439(4) Uani 1 1 d .
F18 F 0.6367(2) 0.73080(18) 0.29052(7) 0.0575(5) Uani 1 1 d .
F19 F 0.8884(2) 0.75221(17) 0.27312(8) 0.0552(5) Uani 1 1 d .
S20 S 0.74542(6) 0.54685(5) 0.24088(2) 0.02471(13) Uani 1 1 d .
O22 O 0.5814(2) 0.51123(16) 0.22442(7) 0.0333(4) Uani 1 1 d .
O23 O 0.8147(2) 0.50265(19) 0.29145(7) 0.0419(5) Uani 1 1 d .
N23 N 0.8720(2) 0.54059(18) 0.19504(8) 0.0262(4) Uani 1 1 d .
S24 S 0.82804(6) 0.52394(4) 0.13099(2) 0.02060(12) Uani 1 1 d .
O25 O 0.9563(2) 0.57639(16) 0.10124(7) 0.0339(4) Uani 1 1 d .
O26 O 0.6649(2) 0.54378(16) 0.11206(7) 0.0311(4) Uani 1 1 d .
C27 C 0.8478(3) 0.3629(2) 0.12082(10) 0.0275(5) Uani 1 1 d .
F28 F 0.99498(17) 0.33184(13) 0.13652(6) 0.0359(3) Uani 1 1 d .
F29 F 0.8190(2) 0.33397(15) 0.06762(7) 0.0482(4) Uani 1 1 d .
F30 F 0.74133(19) 0.30189(13) 0.14956(8) 0.0448(4) Uani 1 1 d .
N31 N 0.8201(2) 1.13975(15) 0.95313(7) 0.0188(3) Uani 1 1 d .
C32 C 0.8376(3) 1.18347(19) 0.90350(8) 0.0208(4) Uani 1 1 d .
H32 H 0.9280 1.1707 0.8821 0.025 Uiso 1 1 calc R
N33 N 0.7120(2) 1.24865(16) 0.88656(7) 0.0216(4) Uani 1 1 d .
C34 C 0.6067(3) 1.24611(19) 0.92790(9) 0.0237(4) Uani 1 1 d .
H34 H 0.5064 1.2834 0.9281 0.028 Uiso 1 1 calc R
C35 C 0.6743(3) 1.17952(19) 0.96869(9) 0.0212(4) Uani 1 1 d .
H35 H 0.6279 1.1628 1.0029 0.025 Uiso 1 1 calc R
C36 C 0.6943(3) 1.3085(2) 0.83361(10) 0.0346(6) Uani 1 1 d .
H36A H 0.7966 1.3513 0.8263 0.052 Uiso 1 1 calc R
H36B H 0.6088 1.3656 0.8351 0.052 Uiso 1 1 calc R
H36C H 0.6657 1.2490 0.8039 0.052 Uiso 1 1 calc R
N37 N 1.1233(2) 0.98990(15) 0.93024(7) 0.0160(3) Uani 1 1 d .
C38 C 1.0639(2) 0.95457(18) 0.88034(8) 0.0174(4) Uani 1 1 d .
H38 H 0.9560 0.9239 0.8723 0.021 Uiso 1 1 calc R
N39 N 1.1749(2) 0.96733(16) 0.84258(7) 0.0189(3) Uani 1 1 d .
C40 C 1.3156(3) 1.0125(2) 0.86967(9) 0.0218(4) Uani 1 1 d .
H40 H 1.4160 1.0300 0.8539 0.026 Uiso 1 1 calc R
C41 C 1.2824(2) 1.02697(19) 0.92370(8) 0.0209(4) Uani 1 1 d .
H41 H 1.3570 1.0578 0.9525 0.025 Uiso 1 1 calc R
C42 C 1.1496(3) 0.9381(2) 0.78317(9) 0.0282(5) Uani 1 1 d .
H42A H 1.1331 0.8513 0.7778 0.042 Uiso 1 1 calc R
H42B H 1.2447 0.9665 0.7640 0.042 Uiso 1 1 calc R
H42C H 1.0540 0.9772 0.7680 0.042 Uiso 1 1 calc R
N43 N 0.8452(2) 0.86062(15) 0.97157(7) 0.0167(3) Uani 1 1 d .
C44 C 0.8551(2) 0.74789(19) 0.98572(8) 0.0187(4) Uani 1 1 d .
H44 H 0.9354 0.7199 1.0112 0.022 Uiso 1 1 calc R
N45 N 0.7371(2) 0.67763(16) 0.95948(7) 0.0204(4) Uani 1 1 d .
C46 C 0.6464(3) 0.7494(2) 0.92634(8) 0.0227(4) Uani 1 1 d .
H46 H 0.5547 0.7251 0.9026 0.027 Uiso 1 1 calc R
C47 C 0.7129(2) 0.86203(19) 0.93401(8) 0.0208(4) Uani 1 1 d .
H47 H 0.6746 0.9311 0.9164 0.025 Uiso 1 1 calc R
C48 C 0.7146(3) 0.5475(2) 0.96342(10) 0.0296(5) Uani 1 1 d .
H48A H 0.7975 0.5089 0.9432 0.044 Uiso 1 1 calc R
H48B H 0.6071 0.5212 0.9472 0.044 Uiso 1 1 calc R
H48C H 0.7240 0.5253 1.0024 0.044 Uiso 1 1 calc R
N49 N 0.3631(2) 0.36149(15) 0.52992(7) 0.0176(3) Uani 1 1 d .
C50 C 0.3685(3) 0.24782(19) 0.51491(8) 0.0208(4) Uani 1 1 d .
H50 H 0.4363 0.2189 0.4879 0.025 Uiso 1 1 calc R
N51 N 0.2661(2) 0.17821(17) 0.54272(7) 0.0242(4) Uani 1 1 d .
C52 C 0.1894(3) 0.2514(2) 0.57749(9) 0.0272(5) Uani 1 1 d .
H52 H 0.1101 0.2278 0.6025 0.033 Uiso 1 1 calc R
C53 C 0.2491(3) 0.3641(2) 0.56919(9) 0.0240(4) Uani 1 1 d .
H53 H 0.2173 0.4342 0.5876 0.029 Uiso 1 1 calc R
C54 C 0.2461(3) 0.0475(2) 0.53881(11) 0.0365(6) Uani 1 1 d .
H54A H 0.2614 0.0205 0.5007 0.055 Uiso 1 1 calc R
H54B H 0.1371 0.0220 0.5489 0.055 Uiso 1 1 calc R
H54C H 0.3263 0.0125 0.5642 0.055 Uiso 1 1 calc R
N55 N 0.6501(2) 0.50321(15) 0.57019(7) 0.0168(3) Uani 1 1 d .
C56 C 0.6223(2) 0.46299(18) 0.62010(8) 0.0186(4) Uani 1 1 d .
H56 H 0.5226 0.4257 0.6297 0.022 Uiso 1 1 calc R
N57 N 0.7525(2) 0.48158(16) 0.65536(7) 0.0190(3) Uani 1 1 d .
C58 C 0.8725(3) 0.5360(2) 0.62644(9) 0.0243(4) Uani 1 1 d .
H58 H 0.9792 0.5598 0.6402 0.029 Uiso 1 1 calc R
C59 C 0.8075(3) 0.5488(2) 0.57423(9) 0.0232(4) Uani 1 1 d .
H59 H 0.8627 0.5840 0.5448 0.028 Uiso 1 1 calc R
C60 C 0.7663(3) 0.4489(2) 0.71360(9) 0.0266(5) Uani 1 1 d .
H60A H 0.6580 0.4340 0.7270 0.040 Uiso 1 1 calc R
H60B H 0.8232 0.5143 0.7356 0.040 Uiso 1 1 calc R
H60C H 0.8270 0.3763 0.7173 0.040 Uiso 1 1 calc R
N61 N 0.3286(2) 0.64007(15) 0.54241(7) 0.0197(4) Uani 1 1 d .
C62 C 0.3423(3) 0.68187(19) 0.59401(9) 0.0221(4) Uani 1 1 d .
H62 H 0.4293 0.6657 0.6197 0.026 Uiso 1 1 calc R
N63 N 0.2201(2) 0.74963(15) 0.60626(7) 0.0196(4) Uani 1 1 d .
C64 C 0.1202(2) 0.75304(18) 0.55888(9) 0.0200(4) Uani 1 1 d .
H64 H 0.0233 0.7944 0.5542 0.024 Uiso 1 1 calc R
C65 C 0.1879(3) 0.68554(18) 0.52031(8) 0.0195(4) Uani 1 1 d .
H65 H 0.1448 0.6715 0.4833 0.023 Uiso 1 1 calc R
C66 C 0.1990(3) 0.8086(2) 0.65963(9) 0.0295(5) Uani 1 1 d .
H66A H 0.2103 0.7506 0.6893 0.044 Uiso 1 1 calc R
H66B H 0.0912 0.8407 0.6593 0.044 Uiso 1 1 calc R
H66C H 0.2814 0.8741 0.6661 0.044 Uiso 1 1 calc R

loop_
_atom_site_aniso_label
_atom_site_aniso_U_11
_atom_site_aniso_U_22
_atom_site_aniso_U_33
_atom_site_aniso_U_23
_atom_site_aniso_U_13
_atom_site_aniso_U_12
Cu1 0.0154(2) 0.0174(2) 0.01174(19) 0.00011(14) 0.00068(14) -0.00250(16)
Cu2 0.0144(2) 0.0178(2) 0.01253(19) 0.00227(15) -0.00156(14) -0.00143(16)
C1 0.0394(13) 0.0332(12) 0.0233(11) 0.0087(9) -0.0077(10) -0.0080(11)
F2 0.0684(12) 0.0579(11) 0.0385(9) 0.0149(8) 0.0086(8) -0.0237(9)
F3 0.0583(11) 0.0394(9) 0.0598(11) 0.0169(8) -0.0258(9) 0.0035(8)
F4 0.0612(10) 0.0298(7) 0.0323(8) 0.0017(6) -0.0145(7) -0.0069(7)
S5 0.0226(3) 0.0297(3) 0.0168(2) 0.00064(19) 0.00055(19) -0.0018(2)
O6 0.0233(8) 0.0449(10) 0.0304(8) 0.0033(7) 0.0078(6) 0.0039(7)
O7 0.0439(10) 0.0431(10) 0.0195(8) -0.0038(7) -0.0017(7) -0.0074(8)
N8 0.0184(8) 0.0335(10) 0.0205(9) 0.0041(7) -0.0008(7) 0.0028(8)
S9 0.0240(3) 0.0237(3) 0.0173(2) 0.00235(18) 0.00237(19) 0.0079(2)
O10 0.0379(9) 0.0324(9) 0.0238(8) 0.0011(6) -0.0067(7) -0.0021(7)
O11 0.0406(10) 0.0426(10) 0.0305(9) 0.0062(7) 0.0139(7) 0.0212(8)
C12 0.0277(11) 0.0247(11) 0.0309(12) 0.0078(9) 0.0089(9) 0.0064(9)
F13 0.0437(9) 0.0294(7) 0.0686(11) 0.0122(7) 0.0307(8) 0.0171(7)
F14 0.0644(11) 0.0467(9) 0.0385(8) 0.0238(7) 0.0057(8) 0.0158(8)
F15 0.0395(8) 0.0322(8) 0.0648(11) 0.0009(7) 0.0111(8) -0.0061(7)
C16 0.0342(13) 0.0374(13) 0.0286(12) -0.0073(10) -0.0013(10) 0.0141(11)
F17 0.0561(10) 0.0307(7) 0.0450(9) 0.0058(6) -0.0043(7) 0.0091(7)
F18 0.0607(11) 0.0682(12) 0.0468(10) -0.0146(8) 0.0143(8) 0.0291(10)
F19 0.0493(10) 0.0527(10) 0.0604(11) -0.0250(9) -0.0132(8) 0.0015(8)
S20 0.0219(3) 0.0332(3) 0.0199(2) 0.0060(2) -0.00042(19) 0.0096(2)
O22 0.0240(8) 0.0407(10) 0.0360(9) 0.0102(7) 0.0037(7) 0.0046(7)
O23 0.0391(10) 0.0622(13) 0.0263(9) 0.0151(8) -0.0016(7) 0.0201(9)
N23 0.0191(9) 0.0355(10) 0.0239(9) -0.0035(8) -0.0030(7) 0.0054(8)
S24 0.0213(3) 0.0210(2) 0.0194(2) 0.00092(18) -0.00141(18) 0.0038(2)
O25 0.0389(10) 0.0312(9) 0.0322(9) 0.0064(7) 0.0082(7) -0.0025(8)
O26 0.0294(9) 0.0377(9) 0.0262(8) 0.0008(7) -0.0081(6) 0.0119(7)
C27 0.0269(11) 0.0232(11) 0.0321(12) -0.0019(9) -0.0032(9) 0.0042(9)
F28 0.0297(7) 0.0318(7) 0.0465(8) -0.0019(6) -0.0043(6) 0.0130(6)
F29 0.0574(10) 0.0439(9) 0.0414(9) -0.0220(7) -0.0136(7) 0.0124(8)
F30 0.0381(8) 0.0257(7) 0.0708(11) 0.0089(7) 0.0061(8) -0.0047(6)
N31 0.0189(8) 0.0188(8) 0.0181(8) 0.0030(6) -0.0036(6) -0.0012(7)
C32 0.0212(10) 0.0215(10) 0.0195(10) 0.0032(8) -0.0027(8) 0.0025(8)
N33 0.0225(9) 0.0182(8) 0.0232(9) 0.0056(7) -0.0077(7) 0.0007(7)
C34 0.0178(10) 0.0197(10) 0.0333(12) 0.0018(9) -0.0045(8) 0.0045(8)
C35 0.0196(10) 0.0198(10) 0.0239(10) -0.0001(8) 0.0007(8) -0.0009(8)
C36 0.0374(13) 0.0360(13) 0.0292(12) 0.0152(10) -0.0126(10) 0.0010(11)
N37 0.0164(8) 0.0170(8) 0.0147(8) 0.0015(6) 0.0009(6) 0.0008(6)
C38 0.0155(9) 0.0194(9) 0.0173(9) 0.0021(7) 0.0007(7) 0.0014(8)
N39 0.0192(8) 0.0232(9) 0.0146(8) 0.0008(6) 0.0012(6) 0.0019(7)
C40 0.0163(9) 0.0287(11) 0.0202(10) 0.0028(8) 0.0018(8) -0.0018(8)
C41 0.0169(10) 0.0277(11) 0.0177(10) 0.0030(8) -0.0011(7) -0.0020(8)
C42 0.0278(11) 0.0420(13) 0.0143(10) -0.0039(9) 0.0023(8) -0.0028(10)
N43 0.0158(8) 0.0203(8) 0.0138(7) 0.0007(6) 0.0010(6) -0.0011(7)
C44 0.0186(9) 0.0214(10) 0.0157(9) 0.0006(8) -0.0001(7) -0.0014(8)
N45 0.0223(9) 0.0207(9) 0.0177(8) 0.0002(7) 0.0007(7) -0.0037(7)
C46 0.0181(10) 0.0300(11) 0.0191(10) -0.0009(8) -0.0027(8) -0.0034(9)
C47 0.0181(10) 0.0245(11) 0.0194(10) 0.0026(8) -0.0023(8) 0.0008(8)
C48 0.0363(13) 0.0193(11) 0.0322(12) -0.0003(9) 0.0002(10) -0.0067(10)
N49 0.0159(8) 0.0214(8) 0.0149(8) 0.0031(6) -0.0023(6) -0.0009(7)
C50 0.0208(10) 0.0225(10) 0.0188(9) 0.0026(8) 0.0001(8) -0.0007(8)
N51 0.0270(9) 0.0226(9) 0.0219(9) 0.0055(7) -0.0033(7) -0.0059(8)
C52 0.0230(11) 0.0359(13) 0.0226(10) 0.0074(9) 0.0027(8) -0.0049(10)
C53 0.0201(10) 0.0301(11) 0.0219(10) 0.0016(8) 0.0030(8) -0.0007(9)
C54 0.0469(15) 0.0223(12) 0.0388(13) 0.0094(10) -0.0011(11) -0.0102(11)
N55 0.0170(8) 0.0182(8) 0.0150(8) 0.0015(6) -0.0017(6) 0.0014(7)
C56 0.0179(9) 0.0211(10) 0.0170(9) 0.0027(8) 0.0003(7) 0.0019(8)
N57 0.0187(8) 0.0239(9) 0.0145(8) 0.0019(7) -0.0010(6) 0.0048(7)
C58 0.0186(10) 0.0325(12) 0.0208(10) 0.0022(9) -0.0035(8) -0.0032(9)
C59 0.0189(10) 0.0298(11) 0.0203(10) 0.0045(8) -0.0010(8) -0.0039(9)
C60 0.0267(11) 0.0386(13) 0.0148(10) 0.0059(9) -0.0017(8) 0.0072(10)
N61 0.0189(8) 0.0204(8) 0.0196(8) -0.0011(7) 0.0008(7) 0.0014(7)
C62 0.0207(10) 0.0247(10) 0.0203(10) -0.0028(8) -0.0020(8) 0.0024(9)
N63 0.0205(9) 0.0194(8) 0.0188(8) -0.0029(7) 0.0024(7) 0.0004(7)
C64 0.0162(9) 0.0194(10) 0.0244(10) 0.0009(8) 0.0003(8) 0.0019(8)
C65 0.0207(10) 0.0198(10) 0.0178(9) 0.0027(8) -0.0012(8) -0.0002(8)
C66 0.0325(12) 0.0331(12) 0.0232(11) -0.0100(9) 0.0024(9) 0.0069(10)

loop_
_atom_type_symbol
_atom_type_description
_atom_type_scat_dispersion_real
_atom_type_scat_dispersion_imag
_atom_type_scat_source
C C 0.0181 0.0091 'International Tables Vol C Tables 4.2.6.8 and 6.1.1.4'
H H 0.0000 0.0000 'International Tables Vol C Tables 4.2.6.8 and 6.1.1.4'
Cu Cu -1.9646 0.5888 'International Tables Vol C Tables 4.2.6.8 and 6.1.1.4'
F F 0.0727 0.0534 'International Tables Vol C Tables 4.2.6.8 and 6.1.1.4'
N N 0.0311 0.0180 'International Tables Vol C Tables 4.2.6.8 and 6.1.1.4'
O O 0.0492 0.0322 'International Tables Vol C Tables 4.2.6.8 and 6.1.1.4'
S S 0.3331 0.5567 'International Tables Vol C Tables 4.2.6.8 and 6.1.1.4'

loop_
_geom_angle_atom_site_label_1
_geom_angle_atom_site_label_2
_geom_angle_atom_site_label_3
_geom_angle
_geom_angle_site_symmetry_1
_geom_angle_site_symmetry_3
N37 Cu1 N37 179.999(1) . 2_777
N37 Cu1 N43 89.39(7) . 2_777
N37 Cu1 N43 90.61(7) 2_777 2_777
N37 Cu1 N43 90.61(7) . .
N37 Cu1 N43 89.39(7) 2_777 .
N43 Cu1 N43 179.998(1) 2_777 .
N37 Cu1 N31 90.98(6) . 2_777
N37 Cu1 N31 89.02(6) 2_777 2_777
N43 Cu1 N31 89.17(6) 2_777 2_777
N43 Cu1 N31 90.83(6) . 2_777
N37 Cu1 N31 89.02(6) . .
N37 Cu1 N31 90.98(6) 2_777 .
N43 Cu1 N31 90.83(6) 2_777 .
N43 Cu1 N31 89.17(6) . .
N31 Cu1 N31 179.999(1) 2_777 .
N55 Cu2 N55 180.00(9) 2_666 .
N55 Cu2 N49 89.62(7) 2_666 .
N55 Cu2 N49 90.38(7) . .
N55 Cu2 N49 90.38(7) 2_666 2_666
N55 Cu2 N49 89.62(7) . 2_666
N49 Cu2 N49 180.0 . 2_666
N55 Cu2 N61 89.33(6) 2_666 .
N55 Cu2 N61 90.67(6) . .
N49 Cu2 N61 89.52(6) . .
N49 Cu2 N61 90.48(6) 2_666 .
N55 Cu2 N61 90.67(6) 2_666 2_666
N55 Cu2 N61 89.33(6) . 2_666
N49 Cu2 N61 90.48(6) . 2_666
N49 Cu2 N61 89.52(6) 2_666 2_666
N61 Cu2 N61 179.999(1) . 2_666
F3 C1 F4 108.3(2) . .
F3 C1 F2 108.7(2) . .
F4 C1 F2 108.8(2) . .
F3 C1 S5 110.89(17) . .
F4 C1 S5 111.59(15) . .
F2 C1 S5 108.56(19) . .
O6 S5 O7 118.83(11) . .
O6 S5 N8 116.10(10) . .
O7 S5 N8 108.47(10) . .
O6 S5 C1 104.50(11) . .
O7 S5 C1 103.54(11) . .
N8 S5 C1 103.28(11) . .
S9 N8 S5 123.96(12) . .
O10 S9 O11 118.82(11) . .
O10 S9 N8 116.93(10) . .
O11 S9 N8 108.10(10) . .
O10 S9 C12 104.19(11) . .
O11 S9 C12 102.83(11) . .
N8 S9 C12 103.72(11) . .
F13 C12 F15 108.5(2) . .
F13 C12 F14 108.2(2) . .
F15 C12 F14 108.17(19) . .
F13 C12 S9 111.86(16) . .
F15 C12 S9 111.45(16) . .
F14 C12 S9 108.54(17) . .
F19 C16 F17 108.9(2) . .
F19 C16 F18 108.7(2) . .
F17 C16 F18 108.3(2) . .
F19 C16 S20 111.10(17) . .
F17 C16 S20 110.64(16) . .
F18 C16 S20 109.1(2) . .
O23 S20 O22 118.54(11) . .
O23 S20 N23 109.08(11) . .
O22 S20 N23 116.91(10) . .
O23 S20 C16 103.93(12) . .
O22 S20 C16 104.78(11) . .
N23 S20 C16 101.02(12) . .
S20 N23 S24 124.96(12) . .
O25 S24 O26 118.38(11) . .
O25 S24 N23 109.08(11) . .
O26 S24 N23 116.95(10) . .
O25 S24 C27 103.60(11) . .
O26 S24 C27 104.75(11) . .
N23 S24 C27 101.56(11) . .
F28 C27 F29 108.6(2) . .
F28 C27 F30 108.96(19) . .
F29 C27 F30 108.4(2) . .
F28 C27 S24 111.21(16) . .
F29 C27 S24 109.33(16) . .
F30 C27 S24 110.28(16) . .
C32 N31 C35 104.82(17) . .
C32 N31 Cu1 125.48(14) . .
C35 N31 Cu1 129.38(13) . .
N31 C32 N33 112.02(19) . .
C32 N33 C34 106.93(17) . .
C32 N33 C36 125.6(2) . .
C34 N33 C36 127.46(19) . .
C35 C34 N33 106.20(18) . .
C34 C35 N31 110.03(19) . .
C38 N37 C41 105.48(17) . .
C38 N37 Cu1 126.71(14) . .
C41 N37 Cu1 127.63(14) . .
N37 C38 N39 111.53(18) . .
C38 N39 C40 107.46(17) . .
C38 N39 C42 125.95(18) . .
C40 N39 C42 126.59(18) . .
C41 C40 N39 106.15(18) . .
C40 C41 N37 109.38(18) . .
C44 N43 C47 105.48(17) . .
C44 N43 Cu1 125.65(14) . .
C47 N43 Cu1 128.86(14) . .
N43 C44 N45 111.46(18) . .
C44 N45 C46 107.23(18) . .
C44 N45 C48 126.44(18) . .
C46 N45 C48 126.26(18) . .
C47 C46 N45 106.57(18) . .
C46 C47 N43 109.26(19) . .
C50 N49 C53 105.44(18) . .
C50 N49 Cu2 125.59(14) . .
C53 N49 Cu2 128.97(15) . .
N49 C50 N51 111.43(19) . .
C50 N51 C52 107.33(18) . .
C50 N51 C54 126.4(2) . .
C52 N51 C54 126.2(2) . .
C53 C52 N51 106.34(19) . .
C52 C53 N49 109.5(2) . .
C56 N55 C59 105.31(17) . .
C56 N55 Cu2 129.50(14) . .
C59 N55 Cu2 125.18(14) . .
N55 C56 N57 111.46(18) . .
C56 N57 C58 107.33(17) . .
C56 N57 C60 126.70(18) . .
C58 N57 C60 125.96(18) . .
C59 C58 N57 105.97(18) . .
C58 C59 N55 109.92(19) . .
C62 N61 C65 104.41(17) . .
C62 N61 Cu2 127.03(14) . .
C65 N61 Cu2 128.33(13) . .
N61 C62 N63 112.63(18) . .
C62 N63 C64 106.61(17) . .
C62 N63 C66 126.30(19) . .
C64 N63 C66 127.09(18) . .
C65 C64 N63 106.07(18) . .
C64 C65 N61 110.28(18) . .

loop_
_geom_bond_atom_site_label_1
_geom_bond_atom_site_label_2
_geom_bond_distance
_geom_bond_site_symmetry_2
Cu1 N37 2.0276(16) .
Cu1 N37 2.0276(16) 2_777
Cu1 N43 2.0496(17) 2_777
Cu1 N43 2.0496(17) .
Cu1 N31 2.4633(17) 2_777
Cu1 N31 2.4633(17) .
Cu2 N55 2.0419(16) 2_666
Cu2 N55 2.0419(16) .
Cu2 N49 2.0443(17) .
Cu2 N49 2.0443(17) 2_666
Cu2 N61 2.4229(17) .
Cu2 N61 2.4229(17) 2_666
C1 F3 1.323(3) .
C1 F4 1.324(3) .
C1 F2 1.330(3) .
C1 S5 1.834(3) .
S5 O6 1.4254(18) .
S5 O7 1.4325(17) .
S5 N8 1.5795(18) .
N8 S9 1.5749(18) .
S9 O10 1.4274(18) .
S9 O11 1.4287(18) .
S9 C12 1.836(2) .
C12 F13 1.313(3) .
C12 F15 1.324(3) .
C12 F14 1.328(3) .
C16 F19 1.322(3) .
C16 F17 1.324(3) .
C16 F18 1.330(3) .
C16 S20 1.830(3) .
S20 O23 1.4278(17) .
S20 O22 1.4289(18) .
S20 N23 1.574(2) .
N23 S24 1.5743(19) .
S24 O25 1.4272(18) .
S24 O26 1.4319(17) .
S24 C27 1.832(2) .
C27 F28 1.322(3) .
C27 F29 1.324(3) .
C27 F30 1.326(3) .
N31 C32 1.318(3) .
N31 C35 1.380(3) .
C32 N33 1.351(3) .
N33 C34 1.365(3) .
N33 C36 1.460(3) .
C34 C35 1.360(3) .
N37 C38 1.320(3) .
N37 C41 1.382(3) .
C38 N39 1.339(3) .
N39 C40 1.371(3) .
N39 C42 1.466(3) .
C40 C41 1.359(3) .
N43 C44 1.320(3) .
N43 C47 1.383(3) .
C44 N45 1.344(3) .
N45 C46 1.367(3) .
N45 C48 1.465(3) .
C46 C47 1.355(3) .
N49 C50 1.320(3) .
N49 C53 1.380(3) .
C50 N51 1.342(3) .
N51 C52 1.368(3) .
N51 C54 1.465(3) .
C52 C53 1.355(3) .
N55 C56 1.325(3) .
N55 C59 1.375(3) .
C56 N57 1.340(3) .
N57 C58 1.374(3) .
N57 C60 1.461(3) .
C58 C59 1.356(3) .
N61 C62 1.320(3) .
N61 C65 1.379(3) .
C62 N63 1.340(3) .
N63 C64 1.375(3) .
N63 C66 1.461(3) .
C64 C65 1.354(3) .
